data_4038106
loop_
_publ_author_name
'Lazreg, Fa\"ima'
'Vasseur, Marie'
'Slawin, Alexandra M. Z.'
'Cazin, Catherine S. J.'

_publ_section_title
;
 Aerobic synthesis of N-sulfonylamidines mediated by N-heterocyclic
 carbene copper(I) catalysts
;
_journal_name_full 'Beilstein Journal of Organic Chemistry'
_journal_page_first 482
_journal_page_last 491
_journal_paper_doi 10.3762/bjoc.16.43
_journal_volume 16
_journal_year 2020
_chemical_formula_moiety 'C55.5 H79 B Cl2 Cu F4 N5'
_chemical_formula_sum 'C55.5 H79 B Cl2 Cu F4 N5'
_chemical_formula_weight 1037.52
_space_group_crystal_system triclinic
_space_group_IT_number 2
_space_group_name_Hall '-P 1'
_space_group_name_H-M_alt 'P -1'
_atom_sites_solution_hydrogens geom
_atom_sites_solution_primary direct
_atom_sites_solution_secondary difmap
_audit_creation_date 2015-12-16
_audit_creation_method 'by CrystalStructure 4.1'
_cell_angle_alpha 88.893(6)
_cell_angle_beta 76.742(5)
_cell_angle_gamma 67.949(5)
_cell_formula_units_Z 2
_cell_length_a 12.7795(14)
_cell_length_b 14.5381(15)
_cell_length_c 16.8715(19)
_cell_measurement_reflns_used 8585
_cell_measurement_temperature 93
_cell_measurement_theta_max 25.34
_cell_measurement_theta_min 3.01
_cell_volume 2820.1(5)
_computing_cell_refinement 'CrystalClear-SM Expert 2.0 rc13'
_computing_data_collection 'CrystalClear-SM Expert 2.0 rc13 (Rigaku, 2009)'
_computing_data_reduction 'CrystalClear-SM Expert 2.0 rc13'
_computing_molecular_graphics 'CrystalStructure 4.1'
_computing_publication_material 'CrystalStructure 4.1 (Rigaku, 2014)'
_computing_structure_refinement 'SHELXL2013 (Sheldrick, 2008)'
_computing_structure_solution 'Superflip (Palatinus, et al., 2007)'
_diffrn_ambient_temperature 93
_diffrn_detector_area_resol_mean 7.353
_diffrn_measured_fraction_theta_full 0.974
_diffrn_measured_fraction_theta_max 0.971
_diffrn_measurement_device_type 'Rigaku Mercury70'
_diffrn_measurement_method \w
_diffrn_radiation_type 'Mo K\a'
_diffrn_radiation_wavelength 0.71075
_diffrn_reflns_av_R_equivalents 0.0490
_diffrn_reflns_Laue_measured_fraction_full 0.974
_diffrn_reflns_Laue_measured_fraction_max 0.971
_diffrn_reflns_limit_h_max 15
_diffrn_reflns_limit_h_min -13
_diffrn_reflns_limit_k_max 17
_diffrn_reflns_limit_k_min -13
_diffrn_reflns_limit_l_max 20
_diffrn_reflns_limit_l_min -19
_diffrn_reflns_number 18669
_diffrn_reflns_point_group_measured_fraction_full 0.974
_diffrn_reflns_point_group_measured_fraction_max 0.971
_diffrn_reflns_theta_full 25.242
_diffrn_reflns_theta_max 25.339
_diffrn_reflns_theta_min 3.008
_diffrn_standards_number 0
_exptl_absorpt_coefficient_mu 0.534
_exptl_absorpt_correction_T_max 0.948
_exptl_absorpt_correction_T_min 0.665
_exptl_absorpt_correction_type multi-scan
_exptl_absorpt_process_details 'REQAB (Rigaku, 1998)'
_exptl_crystal_colour colorless
_exptl_crystal_density_diffrn 1.222
_exptl_crystal_density_method 'not measured'
_exptl_crystal_description prism
_exptl_crystal_F_000 1102.00
_exptl_crystal_size_max 0.100
_exptl_crystal_size_mid 0.100
_exptl_crystal_size_min 0.100
_refine_diff_density_max 0.76
_refine_diff_density_min -0.86
_refine_ls_extinction_method none
_refine_ls_goodness_of_fit_ref 1.044
_refine_ls_hydrogen_treatment constr
_refine_ls_number_parameters 641
_refine_ls_number_reflns 10028
_refine_ls_number_restraints 0
_refine_ls_R_factor_all 0.1323
_refine_ls_R_factor_gt 0.0757
_refine_ls_shift/su_max 0.000
_refine_ls_structure_factor_coef Fsqd
_refine_ls_weighting_details 'w = 1/[\s^2^(Fo^2^)+(0.1066P)^2^+1.3227P] where P=(Fo^2^+2Fc^2^)/3'
_refine_ls_weighting_scheme calc
_refine_ls_wR_factor_gt 0.1864
_refine_ls_wR_factor_ref 0.2153
_reflns_number_gt 6159
_reflns_number_total 10028
_reflns_threshold_expression F^2^>2.0\s(F^2^)
_cod_data_source_file 1860-5397-16-43-S3.cif
_cod_data_source_block 5
_cod_depositor_comments 'Adding full bibliography for 4038105--4038107.cif.'
_cod_database_code 4038106

loop_
_space_group_symop_id
_space_group_symop_operation_xyz
1 +X,+Y,+Z
2 -X,-Y,-Z

loop_
_atom_site_label
_atom_site_type_symbol
_atom_site_fract_x
_atom_site_fract_y
_atom_site_fract_z
_atom_site_U_iso_or_equiv
_atom_site_adp_type
_atom_site_occupancy
_atom_site_site_symmetry_order
_atom_site_calc_flag
_atom_site_refinement_flags_posn
_atom_site_refinement_flags_adp
_atom_site_refinement_flags_occupancy
_atom_site_disorder_assembly
_atom_site_disorder_group
Cu1 Cu 0.72226(5) 0.17543(4) 0.72516(3) 0.0239(2) Uani 1 1 d . . . . .
Cl1 Cl 0.9364(3) 0.4117(2) 0.23592(18) 0.1236(9) Uani 1 1 d . . . . .
Cl2 Cl 0.8447(5) 0.5095(3) 0.1054(2) 0.212(2) Uani 1 1 d . . . . .
F1 F 0.3509(3) 0.8320(2) 0.72565(18) 0.0484(8) Uani 1 1 d . . . . .
F2 F 0.2679(3) 0.8055(3) 0.85269(17) 0.0686(11) Uani 1 1 d . . . . .
F3 F 0.3312(3) 0.6860(2) 0.7510(2) 0.0626(10) Uani 1 1 d . . . . .
F4 F 0.4611(3) 0.7223(3) 0.8022(2) 0.0617(10) Uani 1 1 d . . . . .
N2 N 0.6035(3) 0.3818(3) 0.7928(2) 0.0247(9) Uani 1 1 d . . . . .
N5 N 0.5576(3) 0.3676(3) 0.6805(2) 0.0257(9) Uani 1 1 d . . . . .
N32 N 0.8312(3) -0.0418(3) 0.6830(2) 0.0214(9) Uani 1 1 d . . . . .
N33 N 0.9244(3) -0.1255(3) 0.6815(2) 0.0266(9) Uani 1 1 d . . . . .
N34 N 0.9868(3) -0.0954(3) 0.7197(2) 0.0250(9) Uani 1 1 d . . . . .
C1 C 0.6237(4) 0.3124(3) 0.7312(3) 0.0230(11) Uani 1 1 d . . . . .
C3 C 0.5295(4) 0.4751(3) 0.7804(3) 0.0315(12) Uani 1 1 d . . . . .
H3 H 0.5040 0.5342 0.8148 0.038 Uiso 1 1 calc R U . . .
C4 C 0.5004(4) 0.4661(3) 0.7098(3) 0.0326(12) Uani 1 1 d . . . . .
H4 H 0.4501 0.5177 0.6849 0.039 Uiso 1 1 calc R U . . .
C6 C 0.6554(4) 0.3626(3) 0.8622(3) 0.0260(11) Uani 1 1 d . . . . .
C7 C 0.7563(5) 0.3802(4) 0.8564(3) 0.0334(13) Uani 1 1 d . . . . .
C8 C 0.7992(5) 0.3705(4) 0.9270(3) 0.0428(14) Uani 1 1 d . . . . .
H8 H 0.8671 0.3832 0.9264 0.051 Uiso 1 1 calc R U . . .
C9 C 0.7421(5) 0.3425(4) 0.9975(3) 0.0432(15) Uani 1 1 d . . . . .
H9 H 0.7713 0.3369 1.0451 0.052 Uiso 1 1 calc R U . . .
C10 C 0.6444(5) 0.3226(4) 1.0004(3) 0.0367(13) Uani 1 1 d . . . . .
H10 H 0.6084 0.3017 1.0491 0.044 Uiso 1 1 calc R U . . .
C11 C 0.5978(4) 0.3328(3) 0.9320(3) 0.0300(12) Uani 1 1 d . . . . .
C12 C 0.8202(5) 0.4083(4) 0.7785(3) 0.0443(14) Uani 1 1 d . . . . .
H12 H 0.7753 0.4117 0.7365 0.053 Uiso 1 1 calc R U . . .
C13 C 0.9391(6) 0.3302(7) 0.7467(4) 0.106(3) Uani 1 1 d . . . . .
H13A H 0.9333 0.2655 0.7410 0.127 Uiso 1 1 calc R U . . .
H13B H 0.9746 0.3469 0.6934 0.127 Uiso 1 1 calc R U . . .
H13C H 0.9875 0.3272 0.7850 0.127 Uiso 1 1 calc R U . . .
C14 C 0.8232(11) 0.5081(7) 0.7886(5) 0.154(5) Uani 1 1 d . . . . .
H14A H 0.7439 0.5569 0.8094 0.185 Uiso 1 1 calc R U . . .
H14B H 0.8703 0.5069 0.8272 0.185 Uiso 1 1 calc R U . . .
H14C H 0.8574 0.5266 0.7357 0.185 Uiso 1 1 calc R U . . .
C15 C 0.4912(5) 0.3099(4) 0.9364(3) 0.0382(13) Uani 1 1 d . . . . .
H15 H 0.4609 0.3353 0.8873 0.046 Uiso 1 1 calc R U . . .
C16 C 0.5205(6) 0.1989(4) 0.9342(4) 0.0610(18) Uani 1 1 d . . . . .
H16A H 0.4498 0.1860 0.9372 0.073 Uiso 1 1 calc R U . . .
H16B H 0.5776 0.1670 0.8832 0.073 Uiso 1 1 calc R U . . .
H16C H 0.5531 0.1719 0.9807 0.073 Uiso 1 1 calc R U . . .
C17 C 0.3947(5) 0.3621(5) 1.0125(3) 0.0579(17) Uani 1 1 d . . . . .
H17A H 0.3270 0.3455 1.0132 0.069 Uiso 1 1 calc R U . . .
H17B H 0.4231 0.3399 1.0616 0.069 Uiso 1 1 calc R U . . .
H17C H 0.3725 0.4343 1.0113 0.069 Uiso 1 1 calc R U . . .
C18 C 0.5452(4) 0.3312(3) 0.6053(3) 0.0268(11) Uani 1 1 d . . . . .
C19 C 0.4629(4) 0.2900(3) 0.6086(3) 0.0309(12) Uani 1 1 d . . . . .
C20 C 0.4479(5) 0.2619(4) 0.5346(3) 0.0381(13) Uani 1 1 d . . . . .
H20 H 0.3922 0.2333 0.5346 0.046 Uiso 1 1 calc R U . . .
C21 C 0.5129(5) 0.2755(4) 0.4617(3) 0.0427(14) Uani 1 1 d . . . . .
H21 H 0.5022 0.2555 0.4118 0.051 Uiso 1 1 calc R U . . .
C22 C 0.5935(5) 0.3177(4) 0.4601(3) 0.0348(13) Uani 1 1 d . . . . .
H22 H 0.6371 0.3269 0.4090 0.042 Uiso 1 1 calc R U . . .
C23 C 0.6120(4) 0.3470(3) 0.5317(3) 0.0281(12) Uani 1 1 d . . . . .
C24 C 0.3885(4) 0.2767(4) 0.6896(3) 0.0359(13) Uani 1 1 d . . . . .
H24 H 0.3919 0.3208 0.7330 0.043 Uiso 1 1 calc R U . . .
C25 C 0.4366(6) 0.1705(4) 0.7125(4) 0.0599(18) Uani 1 1 d . . . . .
H25A H 0.3880 0.1634 0.7645 0.072 Uiso 1 1 calc R U . . .
H25B H 0.4368 0.1256 0.6698 0.072 Uiso 1 1 calc R U . . .
H25C H 0.5163 0.1535 0.7181 0.072 Uiso 1 1 calc R U . . .
C26 C 0.2597(5) 0.3065(5) 0.6877(4) 0.0614(18) Uani 1 1 d . . . . .
H26A H 0.2287 0.3753 0.6728 0.074 Uiso 1 1 calc R U . . .
H26B H 0.2539 0.2622 0.6473 0.074 Uiso 1 1 calc R U . . .
H26C H 0.2149 0.3007 0.7417 0.074 Uiso 1 1 calc R U . . .
C27 C 0.7019(4) 0.3926(4) 0.5293(3) 0.0353(13) Uani 1 1 d . . . . .
H27 H 0.6775 0.4358 0.5809 0.042 Uiso 1 1 calc R U . . .
C28 C 0.8186(5) 0.3117(5) 0.5280(4) 0.0588(17) Uani 1 1 d . . . . .
H28A H 0.8106 0.2708 0.5742 0.071 Uiso 1 1 calc R U . . .
H28B H 0.8466 0.2698 0.4768 0.071 Uiso 1 1 calc R U . . .
H28C H 0.8742 0.3418 0.5322 0.071 Uiso 1 1 calc R U . . .
C29 C 0.7109(6) 0.4573(5) 0.4587(4) 0.0560(17) Uani 1 1 d . . . . .
H29A H 0.6342 0.5092 0.4608 0.067 Uiso 1 1 calc R U . . .
H29B H 0.7659 0.4882 0.4626 0.067 Uiso 1 1 calc R U . . .
H29C H 0.7383 0.4163 0.4071 0.067 Uiso 1 1 calc R U . . .
C31 C 0.8316(4) 0.0417(3) 0.7195(3) 0.0237(11) Uani 1 1 d . . . . .
H31 H 0.7867 0.0301 0.7730 0.028 Uiso 1 1 calc R U . . .
C35 C 0.9352(4) 0.0031(3) 0.7455(2) 0.0211(10) Uani 1 1 d . . . . .
H35 H 0.9791 0.0215 0.6949 0.025 Uiso 1 1 calc R U . . .
C36 C 0.7406(4) -0.0529(3) 0.6518(3) 0.0251(11) Uani 1 1 d . . . . .
C37 C 0.6572(4) -0.0800(3) 0.7060(3) 0.0285(12) Uani 1 1 d . . . . .
C38 C 0.5712(4) -0.0924(4) 0.6746(3) 0.0355(13) Uani 1 1 d . . . . .
H38 H 0.5143 -0.1121 0.7089 0.043 Uiso 1 1 calc R U . . .
C39 C 0.5681(5) -0.0764(4) 0.5936(3) 0.0409(14) Uani 1 1 d . . . . .
H39 H 0.5072 -0.0823 0.5735 0.049 Uiso 1 1 calc R U . . .
C40 C 0.6521(5) -0.0521(4) 0.5429(3) 0.0404(14) Uani 1 1 d . . . . .
H40 H 0.6490 -0.0431 0.4874 0.049 Uiso 1 1 calc R U . . .
C41 C 0.7427(4) -0.0400(4) 0.5690(3) 0.0320(12) Uani 1 1 d . . . . .
C42 C 0.6645(4) -0.1006(4) 0.7940(3) 0.0345(12) Uani 1 1 d . . . . .
H42 H 0.7143 -0.0679 0.8091 0.041 Uiso 1 1 calc R U . . .
C43 C 0.7217(5) -0.2127(4) 0.8022(3) 0.0504(16) Uani 1 1 d . . . . .
H43A H 0.7257 -0.2245 0.8591 0.060 Uiso 1 1 calc R U . . .
H43B H 0.6756 -0.2465 0.7860 0.060 Uiso 1 1 calc R U . . .
H43C H 0.8005 -0.2388 0.7668 0.060 Uiso 1 1 calc R U . . .
C44 C 0.5444(5) -0.0570(4) 0.8532(3) 0.0493(16) Uani 1 1 d . . . . .
H44A H 0.5521 -0.0715 0.9091 0.059 Uiso 1 1 calc R U . . .
H44B H 0.5108 0.0152 0.8497 0.059 Uiso 1 1 calc R U . . .
H44C H 0.4936 -0.0869 0.8387 0.059 Uiso 1 1 calc R U . . .
C45 C 0.8394(5) -0.0188(4) 0.5117(3) 0.0408(14) Uani 1 1 d . . . . .
H45 H 0.8910 -0.0096 0.5447 0.049 Uiso 1 1 calc R U . . .
C46 C 0.9125(5) -0.1060(4) 0.4484(4) 0.0601(18) Uani 1 1 d . . . . .
H46A H 0.9421 -0.1668 0.4762 0.072 Uiso 1 1 calc R U . . .
H46B H 0.8645 -0.1144 0.4137 0.072 Uiso 1 1 calc R U . . .
H46C H 0.9780 -0.0927 0.4146 0.072 Uiso 1 1 calc R U . . .
C47 C 0.7940(6) 0.0749(5) 0.4687(4) 0.074(2) Uani 1 1 d . . . . .
H47A H 0.8594 0.0858 0.4323 0.089 Uiso 1 1 calc R U . . .
H47B H 0.7421 0.0679 0.4366 0.089 Uiso 1 1 calc R U . . .
H47C H 0.7511 0.1317 0.5092 0.089 Uiso 1 1 calc R U . . .
C48 C 1.0973(4) -0.1714(4) 0.7305(3) 0.0358(13) Uani 1 1 d . . . . .
H48A H 1.1353 -0.1403 0.7594 0.043 Uiso 1 1 calc R U . . .
H48B H 1.0814 -0.2237 0.7624 0.043 Uiso 1 1 calc R U . . .
H48C H 1.1485 -0.2005 0.6769 0.043 Uiso 1 1 calc R U . . .
C49 C 0.9846(4) 0.0476(3) 0.7980(3) 0.0249(11) Uani 1 1 d . . . . .
C50 C 1.0994(4) 0.0383(4) 0.7785(3) 0.0320(12) Uani 1 1 d . . . . .
H50 H 1.1476 0.0092 0.7264 0.038 Uiso 1 1 calc R U . . .
C51 C 1.1451(4) 0.0708(4) 0.8341(3) 0.0348(13) Uani 1 1 d . . . . .
H51 H 1.2241 0.0643 0.8192 0.042 Uiso 1 1 calc R U . . .
C52 C 1.0772(4) 0.1133(4) 0.9120(3) 0.0299(12) Uani 1 1 d . . . . .
C53 C 0.9622(4) 0.1238(4) 0.9298(3) 0.0308(12) Uani 1 1 d . . . . .
H53 H 0.9138 0.1528 0.9819 0.037 Uiso 1 1 calc R U . . .
C54 C 0.9148(4) 0.0931(3) 0.8732(3) 0.0289(12) Uani 1 1 d . . . . .
H54 H 0.8347 0.1034 0.8866 0.035 Uiso 1 1 calc R U . . .
C55 C 1.1318(5) 0.1443(4) 0.9731(3) 0.0381(13) Uani 1 1 d . . . . .
C56 C 1.2418(5) 0.0576(5) 0.9817(3) 0.062(2) Uani 1 1 d . . . . .
H56A H 1.2219 0.0008 1.0008 0.075 Uiso 1 1 calc R U . . .
H56B H 1.2980 0.0385 0.9285 0.075 Uiso 1 1 calc R U . . .
H56C H 1.2760 0.0780 1.0211 0.075 Uiso 1 1 calc R U . . .
C57 C 1.1618(6) 0.2330(5) 0.9434(4) 0.068(2) Uani 1 1 d . . . . .
H57A H 1.2134 0.2157 0.8885 0.082 Uiso 1 1 calc R U . . .
H57B H 1.0903 0.2897 0.9419 0.082 Uiso 1 1 calc R U . . .
H57C H 1.2009 0.2507 0.9807 0.082 Uiso 1 1 calc R U . . .
C58 C 1.0514(5) 0.1724(5) 1.0586(3) 0.0518(16) Uani 1 1 d . . . . .
H58A H 1.0316 0.1157 1.0783 0.062 Uiso 1 1 calc R U . . .
H58B H 1.0909 0.1902 1.0957 0.062 Uiso 1 1 calc R U . . .
H58C H 0.9802 0.2293 1.0568 0.062 Uiso 1 1 calc R U . . .
C60 C 0.8267(7) 0.4445(6) 0.1894(5) 0.082(2) Uani 1 1 d . . . . .
H60A H 0.7540 0.4855 0.2290 0.099 Uiso 1 1 calc R U . . .
H60B H 0.8175 0.3836 0.1727 0.099 Uiso 1 1 calc R U . . .
C61 C 0.7380(10) 0.6134(7) 0.6306(6) 0.038(3) Uani 0.5 1 d . . P . .
C62 C 0.8276(15) 0.6670(11) 0.5780(10) 0.062(5) Uani 0.5 1 d . . P . .
C63 C 0.8912(14) 0.6320(13) 0.4779(7) 0.042(4) Uani 0.5 1 d . . P . .
C64 C 0.9361(19) 0.5560(17) 0.5578(12) 0.027(5) Uiso 0.25 1 d . . P . .
C65 C 1.0000 0.5000 0.5000 0.069(7) Uani 0.5 2 d S . P . .
C66 C 1.123(2) 0.369(2) 0.4772(14) 0.102(10) Uani 0.5 1 d . . P . .
B1 B 0.3539(5) 0.7618(4) 0.7836(4) 0.0346(15) Uani 1 1 d . . . . .

loop_
_atom_site_aniso_label
_atom_site_aniso_U_11
_atom_site_aniso_U_22
_atom_site_aniso_U_33
_atom_site_aniso_U_23
_atom_site_aniso_U_13
_atom_site_aniso_U_12
Cu1 0.0267(4) 0.0186(3) 0.0264(3) 0.0026(2) -0.0094(2) -0.0070(3)
Cl1 0.141(2) 0.1015(19) 0.164(2) 0.0364(17) -0.0733(19) -0.0663(18)
Cl2 0.441(7) 0.168(3) 0.175(3) 0.106(3) -0.204(4) -0.211(4)
F1 0.041(2) 0.0474(19) 0.0574(19) 0.0202(16) -0.0142(15) -0.0174(16)
F2 0.063(2) 0.082(3) 0.0312(18) 0.0074(17) -0.0066(16) 0.002(2)
F3 0.058(2) 0.0363(19) 0.100(3) 0.0073(18) -0.033(2) -0.0170(17)
F4 0.042(2) 0.068(2) 0.079(2) 0.0166(19) -0.0333(17) -0.0150(18)
N2 0.028(2) 0.021(2) 0.022(2) 0.0011(17) -0.0075(17) -0.0050(18)
N5 0.030(2) 0.018(2) 0.027(2) 0.0013(17) -0.0088(17) -0.0044(18)
N32 0.021(2) 0.020(2) 0.025(2) 0.0041(16) -0.0089(16) -0.0083(18)
N33 0.022(2) 0.027(2) 0.030(2) 0.0019(18) -0.0073(17) -0.0080(19)
N34 0.024(2) 0.024(2) 0.027(2) 0.0045(17) -0.0085(17) -0.0078(18)
C1 0.022(3) 0.024(3) 0.022(2) 0.004(2) -0.005(2) -0.008(2)
C3 0.039(3) 0.019(3) 0.027(3) -0.004(2) -0.005(2) -0.001(2)
C4 0.036(3) 0.020(3) 0.034(3) 0.003(2) -0.012(2) 0.000(2)
C6 0.035(3) 0.020(2) 0.024(3) -0.003(2) -0.012(2) -0.010(2)
C7 0.039(3) 0.025(3) 0.038(3) 0.001(2) -0.012(2) -0.012(2)
C8 0.038(3) 0.040(3) 0.054(4) -0.003(3) -0.020(3) -0.013(3)
C9 0.054(4) 0.042(3) 0.033(3) 0.005(3) -0.025(3) -0.010(3)
C10 0.042(3) 0.032(3) 0.032(3) 0.007(2) -0.012(2) -0.007(3)
C11 0.035(3) 0.025(3) 0.031(3) 0.003(2) -0.014(2) -0.008(2)
C12 0.040(4) 0.048(4) 0.051(3) 0.008(3) -0.006(3) -0.026(3)
C13 0.054(5) 0.138(8) 0.076(5) 0.035(5) 0.013(4) 0.000(5)
C14 0.294(15) 0.121(8) 0.072(6) -0.010(5) 0.041(7) -0.154(10)
C15 0.042(3) 0.044(3) 0.032(3) 0.012(2) -0.011(2) -0.019(3)
C16 0.058(4) 0.050(4) 0.075(4) -0.001(3) -0.003(3) -0.028(3)
C17 0.047(4) 0.062(4) 0.058(4) -0.002(3) -0.004(3) -0.018(3)
C18 0.036(3) 0.022(3) 0.024(3) 0.005(2) -0.013(2) -0.009(2)
C19 0.034(3) 0.022(3) 0.036(3) 0.003(2) -0.010(2) -0.009(2)
C20 0.042(3) 0.038(3) 0.041(3) 0.000(3) -0.013(3) -0.021(3)
C21 0.057(4) 0.042(3) 0.035(3) -0.001(3) -0.018(3) -0.022(3)
C22 0.039(3) 0.036(3) 0.029(3) 0.007(2) -0.011(2) -0.012(3)
C23 0.027(3) 0.018(2) 0.034(3) 0.005(2) -0.012(2) -0.002(2)
C24 0.039(3) 0.039(3) 0.033(3) 0.005(2) -0.008(2) -0.019(3)
C25 0.055(4) 0.047(4) 0.065(4) 0.014(3) -0.001(3) -0.014(3)
C26 0.038(4) 0.075(5) 0.061(4) 0.010(3) -0.003(3) -0.016(3)
C27 0.032(3) 0.033(3) 0.039(3) 0.003(2) -0.007(2) -0.012(3)
C28 0.040(4) 0.061(4) 0.084(5) 0.028(4) -0.023(3) -0.026(3)
C29 0.053(4) 0.061(4) 0.067(4) 0.026(3) -0.022(3) -0.032(3)
C31 0.026(3) 0.029(3) 0.017(2) 0.005(2) 0.0005(19) -0.015(2)
C35 0.022(3) 0.023(2) 0.017(2) 0.0029(19) 0.0008(19) -0.010(2)
C36 0.020(3) 0.021(3) 0.036(3) 0.002(2) -0.013(2) -0.006(2)
C37 0.031(3) 0.023(3) 0.030(3) 0.003(2) -0.007(2) -0.010(2)
C38 0.028(3) 0.031(3) 0.055(3) 0.004(3) -0.012(3) -0.018(2)
C39 0.033(3) 0.041(3) 0.055(4) -0.004(3) -0.018(3) -0.018(3)
C40 0.046(4) 0.047(3) 0.035(3) 0.005(3) -0.023(3) -0.017(3)
C41 0.041(3) 0.032(3) 0.027(3) 0.004(2) -0.010(2) -0.018(3)
C42 0.037(3) 0.037(3) 0.036(3) 0.006(2) -0.008(2) -0.022(3)
C43 0.059(4) 0.047(4) 0.046(3) 0.016(3) -0.015(3) -0.021(3)
C44 0.050(4) 0.056(4) 0.040(3) 0.002(3) -0.003(3) -0.022(3)
C45 0.046(4) 0.048(4) 0.036(3) 0.011(3) -0.013(3) -0.025(3)
C46 0.046(4) 0.051(4) 0.066(4) 0.008(3) 0.001(3) -0.007(3)
C47 0.090(6) 0.048(4) 0.063(4) 0.011(3) 0.011(4) -0.018(4)
C48 0.031(3) 0.032(3) 0.040(3) 0.003(2) -0.015(2) -0.004(2)
C49 0.026(3) 0.024(3) 0.023(2) 0.003(2) -0.009(2) -0.007(2)
C50 0.027(3) 0.047(3) 0.024(3) 0.000(2) -0.002(2) -0.018(3)
C51 0.028(3) 0.052(3) 0.031(3) 0.003(2) -0.006(2) -0.024(3)
C52 0.033(3) 0.034(3) 0.030(3) 0.007(2) -0.014(2) -0.016(2)
C53 0.029(3) 0.035(3) 0.027(3) -0.005(2) -0.003(2) -0.012(2)
C54 0.023(3) 0.028(3) 0.032(3) 0.000(2) -0.005(2) -0.007(2)
C55 0.035(3) 0.055(4) 0.034(3) 0.003(3) -0.016(2) -0.022(3)
C56 0.037(4) 0.100(6) 0.043(3) -0.011(3) -0.015(3) -0.014(4)
C57 0.096(6) 0.088(5) 0.056(4) 0.006(4) -0.031(4) -0.065(5)
C58 0.047(4) 0.074(4) 0.037(3) -0.011(3) -0.010(3) -0.024(3)
C60 0.067(5) 0.070(5) 0.120(6) 0.015(5) -0.031(5) -0.033(4)
C61 0.073(8) 0.030(6) 0.043(6) 0.018(5) -0.044(6) -0.038(6)
C62 0.082(12) 0.045(8) 0.062(11) 0.010(8) -0.023(9) -0.023(8)
C63 0.058(8) 0.079(10) 0.009(7) -0.005(7) 0.001(7) -0.054(8)
C65 0.057(13) 0.029(9) 0.17(2) 0.057(13) -0.087(15) -0.037(10)
C66 0.12(2) 0.18(3) 0.090(19) 0.06(2) -0.056(19) -0.13(2)
B1 0.030(4) 0.030(3) 0.038(3) 0.005(3) -0.009(3) -0.005(3)

loop_
_atom_type_symbol
_atom_type_description
_atom_type_scat_dispersion_real
_atom_type_scat_dispersion_imag
_atom_type_scat_source
C C 0.0033 0.0016
;
International Tables for Crystallography
(Vol. C, Tables 4.2.6.8 and 6.1.1.4)
;
H H 0.0000 0.0000
;
International Tables for Crystallography
(Vol. C, Table 6.1.1.4)
;
F F 0.0171 0.0103
;
International Tables for Crystallography
(Vol. C, Tables 4.2.6.8 and 6.1.1.4)
;
N N 0.0061 0.0033
;
International Tables for Crystallography
(Vol. C, Tables 4.2.6.8 and 6.1.1.4)
;
B B 0.0013 0.0007
;
International Tables for Crystallography
(Vol. C, Tables 4.2.6.8 and 6.1.1.4)
;
Cu Cu 0.3201 1.2651
;
International Tables for Crystallography
(Vol. C, Tables 4.2.6.8 and 6.1.1.4)
;
Cl Cl 0.1484 0.1585
;
International Tables for Crystallography
(Vol. C, Tables 4.2.6.8 and 6.1.1.4)
;

loop_
_geom_angle_atom_site_label_1
_geom_angle_atom_site_label_2
_geom_angle_atom_site_label_3
_geom_angle
_geom_angle_site_symmetry_1
_geom_angle_site_symmetry_3
_geom_angle_publ_flag
C1 Cu1 C31 175.1(2) . . ?
C1 N2 C3 112.3(4) . . ?
C1 N2 C6 125.3(4) . . ?
C3 N2 C6 122.4(4) . . ?
C1 N5 C4 111.8(4) . . ?
C1 N5 C18 126.4(4) . . ?
C4 N5 C18 121.8(4) . . ?
N33 N32 C31 115.5(4) . . ?
N33 N32 C36 115.7(3) . . ?
C31 N32 C36 128.6(4) . . ?
N34 N33 N32 102.6(3) . . ?
N33 N34 C35 113.0(4) . . ?
N33 N34 C48 117.1(4) . . ?
C35 N34 C48 129.9(4) . . ?
N5 C1 N2 102.6(4) . . ?
N5 C1 Cu1 132.3(3) . . ?
N2 C1 Cu1 125.1(3) . . ?
C4 C3 N2 106.4(4) . . ?
C4 C3 H3 126.8 . . ?
N2 C3 H3 126.8 . . ?
C3 C4 N5 107.0(4) . . ?
C3 C4 H4 126.5 . . ?
N5 C4 H4 126.5 . . ?
C7 C6 C11 124.2(4) . . ?
C7 C6 N2 117.7(4) . . ?
C11 C6 N2 118.0(4) . . ?
C6 C7 C8 116.9(5) . . ?
C6 C7 C12 123.2(5) . . ?
C8 C7 C12 119.9(5) . . ?
C9 C8 C7 119.8(5) . . ?
C9 C8 H8 120.1 . . ?
C7 C8 H8 120.1 . . ?
C10 C9 C8 121.7(5) . . ?
C10 C9 H9 119.2 . . ?
C8 C9 H9 119.2 . . ?
C9 C10 C11 120.4(5) . . ?
C9 C10 H10 119.8 . . ?
C11 C10 H10 119.8 . . ?
C6 C11 C10 117.0(5) . . ?
C6 C11 C15 123.6(4) . . ?
C10 C11 C15 119.4(5) . . ?
C14 C12 C13 112.1(7) . . ?
C14 C12 C7 112.0(5) . . ?
C13 C12 C7 111.6(5) . . ?
C14 C12 H12 106.9 . . ?
C13 C12 H12 106.9 . . ?
C7 C12 H12 106.9 . . ?
C12 C13 H13A 109.5 . . ?
C12 C13 H13B 109.5 . . ?
H13A C13 H13B 109.5 . . ?
C12 C13 H13C 109.5 . . ?
H13A C13 H13C 109.5 . . ?
H13B C13 H13C 109.5 . . ?
C12 C14 H14A 109.5 . . ?
C12 C14 H14B 109.5 . . ?
H14A C14 H14B 109.5 . . ?
C12 C14 H14C 109.5 . . ?
H14A C14 H14C 109.5 . . ?
H14B C14 H14C 109.5 . . ?
C11 C15 C16 111.1(5) . . ?
C11 C15 C17 111.9(4) . . ?
C16 C15 C17 110.2(5) . . ?
C11 C15 H15 107.9 . . ?
C16 C15 H15 107.9 . . ?
C17 C15 H15 107.9 . . ?
C15 C16 H16A 109.5 . . ?
C15 C16 H16B 109.5 . . ?
H16A C16 H16B 109.5 . . ?
C15 C16 H16C 109.5 . . ?
H16A C16 H16C 109.5 . . ?
H16B C16 H16C 109.5 . . ?
C15 C17 H17A 109.5 . . ?
C15 C17 H17B 109.5 . . ?
H17A C17 H17B 109.5 . . ?
C15 C17 H17C 109.5 . . ?
H17A C17 H17C 109.5 . . ?
H17B C17 H17C 109.5 . . ?
C19 C18 C23 123.2(4) . . ?
C19 C18 N5 119.1(4) . . ?
C23 C18 N5 117.5(4) . . ?
C18 C19 C20 117.5(5) . . ?
C18 C19 C24 122.0(4) . . ?
C20 C19 C24 120.4(5) . . ?
C21 C20 C19 120.6(5) . . ?
C21 C20 H20 119.7 . . ?
C19 C20 H20 119.7 . . ?
C20 C21 C22 120.8(5) . . ?
C20 C21 H21 119.6 . . ?
C22 C21 H21 119.6 . . ?
C21 C22 C23 121.1(5) . . ?
C21 C22 H22 119.4 . . ?
C23 C22 H22 119.4 . . ?
C22 C23 C18 116.8(5) . . ?
C22 C23 C27 120.7(4) . . ?
C18 C23 C27 122.4(4) . . ?
C25 C24 C19 110.6(4) . . ?
C25 C24 C26 109.6(5) . . ?
C19 C24 C26 112.5(4) . . ?
C25 C24 H24 108.0 . . ?
C19 C24 H24 108.0 . . ?
C26 C24 H24 108.0 . . ?
C24 C25 H25A 109.5 . . ?
C24 C25 H25B 109.5 . . ?
H25A C25 H25B 109.5 . . ?
C24 C25 H25C 109.5 . . ?
H25A C25 H25C 109.5 . . ?
H25B C25 H25C 109.5 . . ?
C24 C26 H26A 109.5 . . ?
C24 C26 H26B 109.5 . . ?
H26A C26 H26B 109.5 . . ?
C24 C26 H26C 109.5 . . ?
H26A C26 H26C 109.5 . . ?
H26B C26 H26C 109.5 . . ?
C28 C27 C29 110.9(5) . . ?
C28 C27 C23 109.8(4) . . ?
C29 C27 C23 113.2(4) . . ?
C28 C27 H27 107.5 . . ?
C29 C27 H27 107.5 . . ?
C23 C27 H27 107.5 . . ?
C27 C28 H28A 109.5 . . ?
C27 C28 H28B 109.5 . . ?
H28A C28 H28B 109.5 . . ?
C27 C28 H28C 109.5 . . ?
H28A C28 H28C 109.5 . . ?
H28B C28 H28C 109.5 . . ?
C27 C29 H29A 109.5 . . ?
C27 C29 H29B 109.5 . . ?
H29A C29 H29B 109.5 . . ?
C27 C29 H29C 109.5 . . ?
H29A C29 H29C 109.5 . . ?
H29B C29 H29C 109.5 . . ?
N32 C31 C35 101.7(4) . . ?
N32 C31 Cu1 127.7(3) . . ?
C35 C31 Cu1 130.4(3) . . ?
N32 C31 H31 91.1 . . ?
C35 C31 H31 91.1 . . ?
Cu1 C31 H31 91.1 . . ?
N34 C35 C31 107.1(4) . . ?
N34 C35 C49 120.9(4) . . ?
C31 C35 C49 131.8(4) . . ?
N34 C35 H35 91.7 . . ?
C31 C35 H35 91.7 . . ?
C49 C35 H35 91.7 . . ?
C41 C36 C37 123.8(4) . . ?
C41 C36 N32 118.5(4) . . ?
C37 C36 N32 117.7(4) . . ?
C38 C37 C36 117.1(4) . . ?
C38 C37 C42 121.3(5) . . ?
C36 C37 C42 121.5(4) . . ?
C39 C38 C37 120.6(5) . . ?
C39 C38 H38 119.7 . . ?
C37 C38 H38 119.7 . . ?
C40 C39 C38 120.3(5) . . ?
C40 C39 H39 119.9 . . ?
C38 C39 H39 119.9 . . ?
C39 C40 C41 122.8(5) . . ?
C39 C40 H40 118.6 . . ?
C41 C40 H40 118.6 . . ?
C40 C41 C36 115.4(5) . . ?
C40 C41 C45 122.7(4) . . ?
C36 C41 C45 121.8(4) . . ?
C37 C42 C44 111.5(4) . . ?
C37 C42 C43 110.7(4) . . ?
C44 C42 C43 110.3(4) . . ?
C37 C42 H42 108.1 . . ?
C44 C42 H42 108.1 . . ?
C43 C42 H42 108.1 . . ?
C42 C43 H43A 109.5 . . ?
C42 C43 H43B 109.5 . . ?
H43A C43 H43B 109.5 . . ?
C42 C43 H43C 109.5 . . ?
H43A C43 H43C 109.5 . . ?
H43B C43 H43C 109.5 . . ?
C42 C44 H44A 109.5 . . ?
C42 C44 H44B 109.5 . . ?
H44A C44 H44B 109.5 . . ?
C42 C44 H44C 109.5 . . ?
H44A C44 H44C 109.5 . . ?
H44B C44 H44C 109.5 . . ?
C47 C45 C41 112.2(5) . . ?
C47 C45 C46 109.3(5) . . ?
C41 C45 C46 110.9(5) . . ?
C47 C45 H45 108.1 . . ?
C41 C45 H45 108.1 . . ?
C46 C45 H45 108.1 . . ?
C45 C46 H46A 109.5 . . ?
C45 C46 H46B 109.5 . . ?
H46A C46 H46B 109.5 . . ?
C45 C46 H46C 109.5 . . ?
H46A C46 H46C 109.5 . . ?
H46B C46 H46C 109.5 . . ?
C45 C47 H47A 109.5 . . ?
C45 C47 H47B 109.5 . . ?
H47A C47 H47B 109.5 . . ?
C45 C47 H47C 109.5 . . ?
H47A C47 H47C 109.5 . . ?
H47B C47 H47C 109.5 . . ?
N34 C48 H48A 109.5 . . ?
N34 C48 H48B 109.5 . . ?
H48A C48 H48B 109.5 . . ?
N34 C48 H48C 109.5 . . ?
H48A C48 H48C 109.5 . . ?
H48B C48 H48C 109.5 . . ?
C50 C49 C54 118.7(4) . . ?
C50 C49 C35 123.1(4) . . ?
C54 C49 C35 117.9(4) . . ?
C49 C50 C51 120.8(4) . . ?
C49 C50 H50 119.6 . . ?
C51 C50 H50 119.6 . . ?
C50 C51 C52 121.4(5) . . ?
C50 C51 H51 119.3 . . ?
C52 C51 H51 119.3 . . ?
C53 C52 C51 117.0(4) . . ?
C53 C52 C55 123.0(4) . . ?
C51 C52 C55 120.0(4) . . ?
C52 C53 C54 121.9(4) . . ?
C52 C53 H53 119.0 . . ?
C54 C53 H53 119.0 . . ?
C49 C54 C53 120.1(4) . . ?
C49 C54 H54 119.9 . . ?
C53 C54 H54 119.9 . . ?
C57 C55 C58 108.8(5) . . ?
C57 C55 C56 109.9(5) . . ?
C58 C55 C56 106.2(5) . . ?
C57 C55 C52 109.2(4) . . ?
C58 C55 C52 112.6(4) . . ?
C56 C55 C52 110.0(4) . . ?
C55 C56 H56A 109.5 . . ?
C55 C56 H56B 109.5 . . ?
H56A C56 H56B 109.5 . . ?
C55 C56 H56C 109.5 . . ?
H56A C56 H56C 109.5 . . ?
H56B C56 H56C 109.5 . . ?
C55 C57 H57A 109.5 . . ?
C55 C57 H57B 109.5 . . ?
H57A C57 H57B 109.5 . . ?
C55 C57 H57C 109.5 . . ?
H57A C57 H57C 109.5 . . ?
H57B C57 H57C 109.5 . . ?
C55 C58 H58A 109.5 . . ?
C55 C58 H58B 109.5 . . ?
H58A C58 H58B 109.5 . . ?
C55 C58 H58C 109.5 . . ?
H58A C58 H58C 109.5 . . ?
H58B C58 H58C 109.5 . . ?
Cl1 C60 Cl2 114.2(5) . . ?
Cl1 C60 H60A 108.7 . . ?
Cl2 C60 H60A 108.7 . . ?
Cl1 C60 H60B 108.7 . . ?
Cl2 C60 H60B 108.7 . . ?
H60A C60 H60B 107.6 . . ?
C66 C62 C64 50.9(16) 2_766 . ?
C66 C62 C63 13.4(17) 2_766 . ?
C64 C62 C63 64.3(11) . . ?
C66 C62 C61 114.8(16) 2_766 . ?
C64 C62 C61 89.9(11) . . ?
C63 C62 C61 119.7(12) . . ?
C66 C63 C62 19(3) 2_766 . ?
C66 C63 C64 38(3) 2_766 . ?
C62 C63 C64 57.1(10) . . ?
C66 C63 C65 75(3) 2_766 . ?
C62 C63 C65 93.7(9) . . ?
C64 C63 C65 36.6(7) . . ?
C65 C64 C66 101.7(19) . 2_766 ?
C65 C64 C62 139.5(18) . . ?
C66 C64 C62 37.9(14) 2_766 . ?
C65 C64 C63 81.0(12) . . ?
C66 C64 C63 20.8(14) 2_766 . ?
C62 C64 C63 58.7(10) . . ?
C64 C65 C64 180.0 2_766 . ?
C64 C65 C66 40.8(12) 2_766 . ?
C64 C65 C66 139.2(12) . . ?
C64 C65 C66 139.2(12) 2_766 2_766 ?
C64 C65 C66 40.8(12) . 2_766 ?
C66 C65 C66 180.0 . 2_766 ?
C64 C65 C63 117.6(11) 2_766 . ?
C64 C65 C63 62.4(11) . . ?
C66 C65 C63 158.4(6) . . ?
C66 C65 C63 21.6(6) 2_766 . ?
C64 C65 C63 62.4(11) 2_766 2_766 ?
C64 C65 C63 117.6(11) . 2_766 ?
C66 C65 C63 21.6(6) . 2_766 ?
C66 C65 C63 158.4(6) 2_766 2_766 ?
C63 C65 C63 180.0 . 2_766 ?
C63 C66 C62 148(4) 2_766 2_766 ?
C63 C66 C64 121(4) 2_766 2_766 ?
C62 C66 C64 91.3(19) 2_766 2_766 ?
C63 C66 C65 83(3) 2_766 . ?
C62 C66 C65 129(2) 2_766 . ?
C64 C66 C65 37.5(13) 2_766 . ?
F2 B1 F4 110.5(5) . . ?
F2 B1 F3 108.5(5) . . ?
F4 B1 F3 109.3(4) . . ?
F2 B1 F1 109.3(4) . . ?
F4 B1 F1 111.5(5) . . ?
F3 B1 F1 107.7(4) . . ?

loop_
_geom_bond_atom_site_label_1
_geom_bond_atom_site_label_2
_geom_bond_distance
_geom_bond_site_symmetry_2
_geom_bond_publ_flag
Cu1 C1 1.905(4) . ?
Cu1 C31 1.910(5) . ?
Cl1 C60 1.672(8) . ?
Cl2 C60 1.708(8) . ?
F1 B1 1.396(7) . ?
F2 B1 1.373(6) . ?
F3 B1 1.391(7) . ?
F4 B1 1.381(7) . ?
N2 C1 1.373(5) . ?
N2 C3 1.376(6) . ?
N2 C6 1.448(6) . ?
N5 C1 1.372(6) . ?
N5 C4 1.379(6) . ?
N5 C18 1.449(5) . ?
N32 N33 1.341(5) . ?
N32 C31 1.374(5) . ?
N32 C36 1.438(5) . ?
N33 N34 1.324(5) . ?
N34 C35 1.364(5) . ?
N34 C48 1.479(6) . ?
C3 C4 1.350(7) . ?
C3 H3 0.9500 . ?
C4 H4 0.9500 . ?
C6 C7 1.387(7) . ?
C6 C11 1.391(7) . ?
C7 C8 1.406(7) . ?
C7 C12 1.516(7) . ?
C8 C9 1.386(8) . ?
C8 H8 0.9500 . ?
C9 C10 1.375(8) . ?
C9 H9 0.9500 . ?
C10 C11 1.397(7) . ?
C10 H10 0.9500 . ?
C11 C15 1.505(7) . ?
C12 C14 1.479(9) . ?
C12 C13 1.497(9) . ?
C12 H12 1.0000 . ?
C13 H13A 0.9800 . ?
C13 H13B 0.9800 . ?
C13 H13C 0.9800 . ?
C14 H14A 0.9800 . ?
C14 H14B 0.9800 . ?
C14 H14C 0.9800 . ?
C15 C16 1.513(7) . ?
C15 C17 1.534(7) . ?
C15 H15 1.0000 . ?
C16 H16A 0.9800 . ?
C16 H16B 0.9800 . ?
C16 H16C 0.9800 . ?
C17 H17A 0.9800 . ?
C17 H17B 0.9800 . ?
C17 H17C 0.9800 . ?
C18 C19 1.384(7) . ?
C18 C23 1.404(7) . ?
C19 C20 1.397(7) . ?
C19 C24 1.529(7) . ?
C20 C21 1.373(7) . ?
C20 H20 0.9500 . ?
C21 C22 1.377(7) . ?
C21 H21 0.9500 . ?
C22 C23 1.388(6) . ?
C22 H22 0.9500 . ?
C23 C27 1.521(7) . ?
C24 C25 1.512(7) . ?
C24 C26 1.545(8) . ?
C24 H24 1.0000 . ?
C25 H25A 0.9800 . ?
C25 H25B 0.9800 . ?
C25 H25C 0.9800 . ?
C26 H26A 0.9800 . ?
C26 H26B 0.9800 . ?
C26 H26C 0.9800 . ?
C27 C28 1.509(7) . ?
C27 C29 1.513(7) . ?
C27 H27 1.0000 . ?
C28 H28A 0.9800 . ?
C28 H28B 0.9800 . ?
C28 H28C 0.9800 . ?
C29 H29A 0.9800 . ?
C29 H29B 0.9800 . ?
C29 H29C 0.9800 . ?
C31 C35 1.399(6) . ?
C31 H31 1.0000 . ?
C35 C49 1.478(6) . ?
C35 H35 1.0000 . ?
C36 C41 1.401(6) . ?
C36 C37 1.407(7) . ?
C37 C38 1.392(7) . ?
C37 C42 1.527(7) . ?
C38 C39 1.388(7) . ?
C38 H38 0.9500 . ?
C39 C40 1.364(7) . ?
C39 H39 0.9500 . ?
C40 C41 1.398(7) . ?
C40 H40 0.9500 . ?
C41 C45 1.512(7) . ?
C42 C44 1.531(7) . ?
C42 C43 1.535(7) . ?
C42 H42 1.0000 . ?
C43 H43A 0.9800 . ?
C43 H43B 0.9800 . ?
C43 H43C 0.9800 . ?
C44 H44A 0.9800 . ?
C44 H44B 0.9800 . ?
C44 H44C 0.9800 . ?
C45 C47 1.510(8) . ?
C45 C46 1.526(7) . ?
C45 H45 1.0000 . ?
C46 H46A 0.9800 . ?
C46 H46B 0.9800 . ?
C46 H46C 0.9800 . ?
C47 H47A 0.9800 . ?
C47 H47B 0.9800 . ?
C47 H47C 0.9800 . ?
C48 H48A 0.9800 . ?
C48 H48B 0.9800 . ?
C48 H48C 0.9800 . ?
C49 C50 1.383(6) . ?
C49 C54 1.384(6) . ?
C50 C51 1.386(6) . ?
C50 H50 0.9500 . ?
C51 C52 1.403(6) . ?
C51 H51 0.9500 . ?
C52 C53 1.380(7) . ?
C52 C55 1.529(6) . ?
C53 C54 1.400(6) . ?
C53 H53 0.9500 . ?
C54 H54 0.9500 . ?
C55 C57 1.523(8) . ?
C55 C58 1.527(7) . ?
C55 C56 1.530(8) . ?
C56 H56A 0.9800 . ?
C56 H56B 0.9800 . ?
C56 H56C 0.9800 . ?
C57 H57A 0.9800 . ?
C57 H57B 0.9800 . ?
C57 H57C 0.9800 . ?
C58 H58A 0.9800 . ?
C58 H58B 0.9800 . ?
C58 H58C 0.9800 . ?
C60 H60A 0.9900 . ?
C60 H60B 0.9900 . ?
C61 C62 1.70(2) . ?
C62 C66 1.02(2) 2_766 ?
C62 C64 1.66(3) . ?
C62 C63 1.693(17) . ?
C63 C66 0.739(19) 2_766 ?
C63 C64 1.79(2) . ?
C63 C65 1.990(18) . ?
C64 C65 1.20(2) . ?
C64 C66 1.29(3) 2_766 ?
C65 C64 1.20(2) 2_766 ?
C65 C66 1.93(3) . ?
C65 C66 1.93(3) 2_766 ?
C65 C63 1.990(18) 2_766 ?
C66 C63 0.739(19) 2_766 ?
C66 C62 1.02(2) 2_766 ?
C66 C64 1.29(3) 2_766 ?

loop_
_geom_torsion_atom_site_label_1
_geom_torsion_atom_site_label_2
_geom_torsion_atom_site_label_3
_geom_torsion_atom_site_label_4
_geom_torsion
_geom_torsion_site_symmetry_1
_geom_torsion_site_symmetry_2
_geom_torsion_site_symmetry_3
_geom_torsion_site_symmetry_4
_geom_torsion_publ_flag
C31 N32 N33 N34 1.0(5) . . . . ?
C36 N32 N33 N34 -174.5(4) . . . . ?
N32 N33 N34 C35 0.8(5) . . . . ?
N32 N33 N34 C48 178.9(4) . . . . ?
C4 N5 C1 N2 0.4(5) . . . . ?
C18 N5 C1 N2 -179.2(4) . . . . ?
C4 N5 C1 Cu1 -179.4(4) . . . . ?
C18 N5 C1 Cu1 1.0(7) . . . . ?
C3 N2 C1 N5 -0.5(5) . . . . ?
C6 N2 C1 N5 -178.5(4) . . . . ?
C3 N2 C1 Cu1 179.3(3) . . . . ?
C6 N2 C1 Cu1 1.3(6) . . . . ?
C1 N2 C3 C4 0.5(6) . . . . ?
C6 N2 C3 C4 178.5(4) . . . . ?
N2 C3 C4 N5 -0.2(6) . . . . ?
C1 N5 C4 C3 -0.1(6) . . . . ?
C18 N5 C4 C3 179.5(4) . . . . ?
C1 N2 C6 C7 93.7(5) . . . . ?
C3 N2 C6 C7 -84.1(6) . . . . ?
C1 N2 C6 C11 -89.7(5) . . . . ?
C3 N2 C6 C11 92.6(5) . . . . ?
C11 C6 C7 C8 -2.5(7) . . . . ?
N2 C6 C7 C8 174.0(4) . . . . ?
C11 C6 C7 C12 177.3(4) . . . . ?
N2 C6 C7 C12 -6.2(7) . . . . ?
C6 C7 C8 C9 1.3(7) . . . . ?
C12 C7 C8 C9 -178.5(5) . . . . ?
C7 C8 C9 C10 0.7(8) . . . . ?
C8 C9 C10 C11 -1.8(8) . . . . ?
C7 C6 C11 C10 1.5(7) . . . . ?
N2 C6 C11 C10 -174.9(4) . . . . ?
C7 C6 C11 C15 -177.4(4) . . . . ?
N2 C6 C11 C15 6.2(7) . . . . ?
C9 C10 C11 C6 0.7(7) . . . . ?
C9 C10 C11 C15 179.6(5) . . . . ?
C6 C7 C12 C14 117.5(7) . . . . ?
C8 C7 C12 C14 -62.7(8) . . . . ?
C6 C7 C12 C13 -115.9(7) . . . . ?
C8 C7 C12 C13 63.9(7) . . . . ?
C6 C11 C15 C16 104.7(6) . . . . ?
C10 C11 C15 C16 -74.1(6) . . . . ?
C6 C11 C15 C17 -131.7(5) . . . . ?
C10 C11 C15 C17 49.4(7) . . . . ?
C1 N5 C18 C19 85.3(6) . . . . ?
C4 N5 C18 C19 -94.3(6) . . . . ?
C1 N5 C18 C23 -99.6(5) . . . . ?
C4 N5 C18 C23 80.9(6) . . . . ?
C23 C18 C19 C20 0.9(7) . . . . ?
N5 C18 C19 C20 175.7(4) . . . . ?
C23 C18 C19 C24 -178.0(4) . . . . ?
N5 C18 C19 C24 -3.1(7) . . . . ?
C18 C19 C20 C21 -0.1(7) . . . . ?
C24 C19 C20 C21 178.7(5) . . . . ?
C19 C20 C21 C22 -0.5(8) . . . . ?
C20 C21 C22 C23 0.5(8) . . . . ?
C21 C22 C23 C18 0.2(7) . . . . ?
C21 C22 C23 C27 179.5(5) . . . . ?
C19 C18 C23 C22 -0.9(7) . . . . ?
N5 C18 C23 C22 -175.8(4) . . . . ?
C19 C18 C23 C27 179.9(4) . . . . ?
N5 C18 C23 C27 4.9(7) . . . . ?
C18 C19 C24 C25 -100.1(6) . . . . ?
C20 C19 C24 C25 81.1(6) . . . . ?
C18 C19 C24 C26 137.0(5) . . . . ?
C20 C19 C24 C26 -41.8(7) . . . . ?
C22 C23 C27 C28 -89.4(6) . . . . ?
C18 C23 C27 C28 89.9(6) . . . . ?
C22 C23 C27 C29 35.2(6) . . . . ?
C18 C23 C27 C29 -145.5(5) . . . . ?
N33 N32 C31 C35 -2.2(5) . . . . ?
C36 N32 C31 C35 172.6(4) . . . . ?
N33 N32 C31 Cu1 174.1(3) . . . . ?
C36 N32 C31 Cu1 -11.1(7) . . . . ?
N33 N34 C35 C31 -2.1(5) . . . . ?
C48 N34 C35 C31 -179.9(4) . . . . ?
N33 N34 C35 C49 172.6(4) . . . . ?
C48 N34 C35 C49 -5.2(7) . . . . ?
N32 C31 C35 N34 2.4(4) . . . . ?
Cu1 C31 C35 N34 -173.8(3) . . . . ?
N32 C31 C35 C49 -171.5(5) . . . . ?
Cu1 C31 C35 C49 12.3(8) . . . . ?
N33 N32 C36 C41 -91.9(5) . . . . ?
C31 N32 C36 C41 93.3(5) . . . . ?
N33 N32 C36 C37 85.7(5) . . . . ?
C31 N32 C36 C37 -89.0(6) . . . . ?
C41 C36 C37 C38 -1.2(7) . . . . ?
N32 C36 C37 C38 -178.8(4) . . . . ?
C41 C36 C37 C42 175.4(4) . . . . ?
N32 C36 C37 C42 -2.2(6) . . . . ?
C36 C37 C38 C39 -1.4(7) . . . . ?
C42 C37 C38 C39 -178.0(4) . . . . ?
C37 C38 C39 C40 2.7(8) . . . . ?
C38 C39 C40 C41 -1.5(8) . . . . ?
C39 C40 C41 C36 -0.9(8) . . . . ?
C39 C40 C41 C45 176.5(5) . . . . ?
C37 C36 C41 C40 2.3(7) . . . . ?
N32 C36 C41 C40 179.9(4) . . . . ?
C37 C36 C41 C45 -175.1(4) . . . . ?
N32 C36 C41 C45 2.4(7) . . . . ?
C38 C37 C42 C44 -44.1(6) . . . . ?
C36 C37 C42 C44 139.4(5) . . . . ?
C38 C37 C42 C43 79.0(6) . . . . ?
C36 C37 C42 C43 -97.5(5) . . . . ?
C40 C41 C45 C47 58.0(7) . . . . ?
C36 C41 C45 C47 -124.7(6) . . . . ?
C40 C41 C45 C46 -64.6(7) . . . . ?
C36 C41 C45 C46 112.7(5) . . . . ?
N34 C35 C49 C50 52.5(7) . . . . ?
C31 C35 C49 C50 -134.3(5) . . . . ?
N34 C35 C49 C54 -121.7(5) . . . . ?
C31 C35 C49 C54 51.5(7) . . . . ?
C54 C49 C50 C51 2.0(8) . . . . ?
C35 C49 C50 C51 -172.1(5) . . . . ?
C49 C50 C51 C52 0.6(8) . . . . ?
C50 C51 C52 C53 -1.9(8) . . . . ?
C50 C51 C52 C55 177.4(5) . . . . ?
C51 C52 C53 C54 0.5(8) . . . . ?
C55 C52 C53 C54 -178.7(5) . . . . ?
C50 C49 C54 C53 -3.4(7) . . . . ?
C35 C49 C54 C53 171.0(4) . . . . ?
C52 C53 C54 C49 2.2(8) . . . . ?
C53 C52 C55 C57 -112.1(6) . . . . ?
C51 C52 C55 C57 68.7(6) . . . . ?
C53 C52 C55 C58 8.9(8) . . . . ?
C51 C52 C55 C58 -170.3(5) . . . . ?
C53 C52 C55 C56 127.1(5) . . . . ?
C51 C52 C55 C56 -52.0(7) . . . . ?
C64 C62 C63 C66 2(5) . . . 2_766 ?
C61 C62 C63 C66 -72(6) . . . 2_766 ?
C66 C62 C63 C64 -2(5) 2_766 . . . ?
C61 C62 C63 C64 -73.9(14) . . . . ?
C66 C62 C63 C65 0(5) 2_766 . . . ?
C64 C62 C63 C65 1.9(9) . . . . ?
C61 C62 C63 C65 -72.0(13) . . . . ?
C66 C62 C64 C65 -4(3) 2_766 . . . ?
C63 C62 C64 C65 -5(2) . . . . ?
C61 C62 C64 C65 119(2) . . . . ?
C63 C62 C64 C66 -0.6(16) . . . 2_766 ?
C61 C62 C64 C66 122.9(18) . . . 2_766 ?
C66 C62 C64 C63 0.6(16) 2_766 . . . ?
C61 C62 C64 C63 123.5(12) . . . . ?
C66 C63 C64 C65 176(3) 2_766 . . . ?
C62 C63 C64 C65 176.8(15) . . . . ?
C62 C63 C64 C66 1(3) . . . 2_766 ?
C65 C63 C64 C66 -176(3) . . . 2_766 ?
C66 C63 C64 C62 -1(3) 2_766 . . . ?
C65 C63 C64 C62 -176.8(15) . . . . ?
C66 C64 C65 C66 179.998(7) 2_766 . . . ?
C62 C64 C65 C66 -177.3(16) . . . . ?
C63 C64 C65 C66 178.4(12) . . . . ?
C62 C64 C65 C66 2.7(16) . . . 2_766 ?
C63 C64 C65 C66 -1.6(12) . . . 2_766 ?
C66 C64 C65 C63 1.6(12) 2_766 . . . ?
C62 C64 C65 C63 4(2) . . . . ?
C66 C64 C65 C63 -178.4(12) 2_766 . . 2_766 ?
C62 C64 C65 C63 -176(2) . . . 2_766 ?
C63 C64 C65 C63 179.999(5) . . . 2_766 ?
